data_1548654
loop_
_publ_author_name
'Clarke, Ryan M.'
'Jeen, Tiffany'
'Rigo, Serena'
'Thompson, John R.'
'Kaake, Loren G.'
'Thomas, Fabrice'
'Storr, Tim'

_publ_section_title
;
 Exploiting exciton coupling of ligand radical intervalence charge
 transfer transitions to tune NIR absorption.
;
_journal_issue 6
_journal_name_full 'Chemical science'
_journal_page_first 1610
_journal_page_last 1620
_journal_paper_doi 10.1039/c7sc04537a
_journal_volume 9
_journal_year 2018
_chemical_formula_moiety 'C72 H96 N6 Ni2 O4'
_chemical_formula_sum 'C72 H96 N6 Ni2 O4'
_chemical_formula_weight 1226.96
_space_group_crystal_system triclinic
_space_group_IT_number 2
_space_group_name_Hall '-P 1'
_space_group_name_H-M_alt 'P -1'
_symmetry_space_group_name_Hall '-P 1'
_symmetry_space_group_name_H-M 'P -1'
_atom_sites_solution_hydrogens geom
_audit_update_record
;
2017-10-11 deposited with the CCDC.
2018-01-09 downloaded from the CCDC.
;
_cell_angle_alpha 82.482(5)
_cell_angle_beta 89.480(4)
_cell_angle_gamma 67.190(5)
_cell_formula_units_Z 2
_cell_length_a 11.4567(7)
_cell_length_b 13.1358(10)
_cell_length_c 25.5529(16)
_cell_measurement_reflns_used 9866
_cell_measurement_temperature 150(2)
_cell_measurement_theta_max 62.74
_cell_measurement_theta_min 3.49
_cell_volume 3510.7(4)
_computing_cell_refinement 'Bruker SAINT (Bruker, 2013)'
_computing_data_collection 'Bruker APEX2 (Bruker, 2014)'
_computing_data_reduction 'Bruker SAINT (Bruker, 2013)'
_computing_structure_refinement 'SHELXL-2014/7 (Sheldrick, 2015), Shelxle (H\"ubschle et al., 2011)'
_computing_structure_solution 'SHELXT (Sheldrick, 2015)'
_diffrn_ambient_temperature 150(2)
_diffrn_measured_fraction_theta_full 0.984
_diffrn_measured_fraction_theta_max 0.984
_diffrn_measurement_device_type 'Bruker APEX-II CCD'
_diffrn_measurement_method '\f and \w scans'
_diffrn_radiation_type CuK\a
_diffrn_radiation_wavelength 1.54178
_diffrn_reflns_av_R_equivalents 0.0709
_diffrn_reflns_limit_h_max 13
_diffrn_reflns_limit_h_min -12
_diffrn_reflns_limit_k_max 14
_diffrn_reflns_limit_k_min -14
_diffrn_reflns_limit_l_max 29
_diffrn_reflns_limit_l_min -28
_diffrn_reflns_number 50257
_diffrn_reflns_theta_full 61.164
_diffrn_reflns_theta_max 61.164
_diffrn_reflns_theta_min 1.746
_diffrn_source 'Microfocus sealed X-ray tub fitted with HELIOS multilayer optics'
_exptl_absorpt_coefficient_mu 1.043
_exptl_absorpt_correction_T_max 0.7523
_exptl_absorpt_correction_T_min 0.6438
_exptl_absorpt_correction_type multi-scan
_exptl_absorpt_process_details '(Sheldrick , 1996)'
_exptl_crystal_colour 'light brown'
_exptl_crystal_density_diffrn 1.161
_exptl_crystal_description plate
_exptl_crystal_F_000 1316
_exptl_crystal_recrystallization_method 'Re-crystallisation from solvent: Acetonitrile'
_refine_diff_density_max 0.772
_refine_diff_density_min -0.548
_refine_ls_extinction_method none
_refine_ls_goodness_of_fit_ref 1.044
_refine_ls_hydrogen_treatment constr
_refine_ls_matrix_type full
_refine_ls_number_parameters 842
_refine_ls_number_reflns 10599
_refine_ls_number_restraints 850
_refine_ls_restrained_S_all 1.031
_refine_ls_R_factor_all 0.0793
_refine_ls_R_factor_gt 0.0599
_refine_ls_shift/su_max 0.001
_refine_ls_shift/su_mean 0.000
_refine_ls_structure_factor_coef Fsqd
_refine_ls_weighting_details 'w=1/[\s^2^(Fo^2^)+(0.1240P)^2^+0.1324P] where P=(Fo^2^+2Fc^2^)/3'
_refine_ls_weighting_scheme calc
_refine_ls_wR_factor_gt 0.1685
_refine_ls_wR_factor_ref 0.1848
_reflns_Friedel_coverage 0.000
_reflns_number_gt 7887
_reflns_number_total 10599
_reflns_threshold_expression 'I > 2\s(I)'
_cod_data_source_file c7sc04537a2.cif
_cod_data_source_block Compound_4
_cod_depositor_comments
;
The following automatic conversions were performed:

'_exptl_absorpt_correction_type' value 'Multi-scan' changed to
'multi-scan' according to
/home/data/users/saulius/crontab/automatic-downloads/rss-feeds/RSC/lib/dictionaries/cif_core.dic
dictionary named 'cif_core.dic' version 2.4.2 from 2011-04-26.

Automatic conversion script
Id: cif_fix_values 4973 2017-02-22 13:04:09Z antanas 

 Adding full bibliography for 1548653--1548655.cif.
;
_cod_database_code 1548654

loop_
_space_group_symop_operation_xyz
'x, y, z'
'-x, -y, -z'

loop_
_atom_site_label
_atom_site_type_symbol
_atom_site_fract_x
_atom_site_fract_y
_atom_site_fract_z
_atom_site_U_iso_or_equiv
_atom_site_adp_type
_atom_site_occupancy
_atom_site_site_symmetry_order
_atom_site_calc_flag
_atom_site_refinement_flags_posn
_atom_site_refinement_flags_adp
_atom_site_refinement_flags_occupancy
_atom_site_disorder_assembly
_atom_site_disorder_group
Ni1 Ni 0.23036(5) 0.44182(4) 0.53102(2) 0.03637(18) Uani 1 1 d . . . . .
C1 C 0.0837(3) 0.4627(3) 0.62238(12) 0.0385(7) Uani 1 1 d . . . . .
Ni2 Ni 0.87337(5) 0.14859(5) 0.05280(2) 0.04310(19) Uani 1 1 d . . . . .
C2 C 0.0726(3) 0.4184(3) 0.67561(13) 0.0428(7) Uani 1 1 d . . . . .
O1 O 0.1705(2) 0.40031(18) 0.59345(8) 0.0419(5) Uani 1 1 d . . . . .
O2 O 0.36546(19) 0.30486(18) 0.54396(8) 0.0404(5) Uani 1 1 d . . . . .
O3 O 0.7691(2) 0.1330(2) 0.10673(8) 0.0454(6) Uani 1 1 d . . . . .
C3 C -0.0173(3) 0.4857(3) 0.70577(14) 0.0491(8) Uani 1 1 d . . . . .
H3 H -0.023349 0.455814 0.741132 0.059 Uiso 1 1 calc R U . . .
O4 O 0.7382(2) 0.1738(2) 0.00791(8) 0.0510(6) Uani 1 1 d . . . . .
C4 C -0.1003(3) 0.5950(3) 0.68791(14) 0.0522(9) Uani 1 1 d . . . . .
N1 N 0.0930(2) 0.5779(2) 0.51817(10) 0.0394(6) Uani 1 1 d . . . . .
N2 N 0.2890(2) 0.4801(2) 0.46704(10) 0.0372(6) Uani 1 1 d . . . . .
N3 N 1.0039(2) 0.1346(3) 0.09900(10) 0.0479(7) Uani 1 1 d . . . . .
N4 N 0.9819(2) 0.1485(3) -0.00154(10) 0.0441(7) Uani 1 1 d . . . . .
N5 N 0.7901(10) 0.3671(10) 0.3071(6) 0.263(6) Uani 1 1 d D U . . .
C5 C -0.0920(3) 0.6345(3) 0.63631(14) 0.0517(9) Uani 1 1 d . . . . .
H5 H -0.149055 0.707682 0.622659 0.062 Uiso 1 1 calc R U . . .
N6 N 0.7092(17) 0.477(2) -0.0904(10) 0.260(9) Uani 0.5 1 d D U P . .
C6 C -0.0032(3) 0.5721(3) 0.60253(13) 0.0438(7) Uani 1 1 d . . . . .
C7 C 0.1596(3) 0.2992(3) 0.69826(13) 0.0488(8) Uani 1 1 d . . . . .
N7 N 0.8452(15) 0.4318(18) 0.1857(9) 0.257(10) Uani 0.5 1 d D U P . .
C8 C 0.1349(4) 0.2167(3) 0.66733(16) 0.0569(9) Uani 1 1 d . . . . .
H8A H 0.193561 0.140623 0.680644 0.085 Uiso 1 1 calc R U . . .
H8B H 0.147821 0.233786 0.629768 0.085 Uiso 1 1 calc R U . . .
H8C H 0.047442 0.222830 0.671778 0.085 Uiso 1 1 calc R U . . .
C10 C 0.1353(4) 0.2685(4) 0.75625(16) 0.0753(13) Uani 1 1 d . . . . .
H10A H 0.193428 0.191881 0.768935 0.113 Uiso 1 1 calc R U . . .
H10B H 0.047624 0.274413 0.759093 0.113 Uiso 1 1 calc R U . . .
H10C H 0.149434 0.319626 0.777725 0.113 Uiso 1 1 calc R U . . .
C9 C 0.2982(3) 0.2861(4) 0.69621(15) 0.0594(10) Uani 1 1 d . . . . .
H9A H 0.353453 0.208990 0.709704 0.089 Uiso 1 1 calc R U . . .
H9B H 0.312190 0.336749 0.718002 0.089 Uiso 1 1 calc R U . . .
H9C H 0.317739 0.304045 0.659594 0.089 Uiso 1 1 calc R U . . .
C11 C -0.1986(4) 0.6670(4) 0.72338(16) 0.0637(10) Uani 1 1 d . . . . .
C12 C -0.1877(5) 0.6096(5) 0.77976(19) 0.0993(18) Uani 1 1 d . . . . .
H12A H -0.252384 0.658740 0.800599 0.149 Uiso 1 1 calc R U . . .
H12B H -0.103383 0.593090 0.795297 0.149 Uiso 1 1 calc R U . . .
H12C H -0.200439 0.540022 0.779774 0.149 Uiso 1 1 calc R U . . .
C13 C -0.1797(4) 0.7748(4) 0.7249(2) 0.0767(13) Uani 1 1 d . . . . .
H13A H -0.242822 0.821398 0.747088 0.115 Uiso 1 1 calc R U . . .
H13B H -0.189611 0.814724 0.688969 0.115 Uiso 1 1 calc R U . . .
H13C H -0.094413 0.757697 0.739568 0.115 Uiso 1 1 calc R U . . .
C15 C -0.0011(3) 0.6218(3) 0.54828(13) 0.0421(7) Uani 1 1 d . . . . .
C14 C -0.3318(4) 0.6924(4) 0.7000(2) 0.0783(13) Uani 1 1 d . . . . .
H14A H -0.395698 0.738022 0.722319 0.118 Uiso 1 1 calc R U . . .
H14B H -0.342572 0.622312 0.698699 0.118 Uiso 1 1 calc R U . . .
H14C H -0.342008 0.733008 0.664263 0.118 Uiso 1 1 calc R U . . .
C16 C -0.1126(3) 0.7268(3) 0.52627(15) 0.0546(9) Uani 1 1 d . . . . .
H16A H -0.188940 0.729323 0.544656 0.082 Uiso 1 1 calc R U . . .
H16B H -0.125943 0.726912 0.488436 0.082 Uiso 1 1 calc R U . . .
H16C H -0.095142 0.792265 0.531493 0.082 Uiso 1 1 calc R U . . .
C17 C 0.0911(3) 0.6334(3) 0.46389(12) 0.0439(7) Uani 1 1 d . . . . .
H17A H 0.050753 0.715346 0.462968 0.053 Uiso 1 1 calc R U . . .
H17B H 0.041267 0.610959 0.439718 0.053 Uiso 1 1 calc R U . . .
C18 C 0.2254(3) 0.6006(3) 0.44626(12) 0.0445(8) Uani 1 1 d . . . . .
C19 C 0.2947(4) 0.6603(4) 0.47346(17) 0.0656(11) Uani 1 1 d . . . . .
H19A H 0.253700 0.740850 0.462204 0.098 Uiso 1 1 calc R U . . .
H19B H 0.383349 0.633432 0.463630 0.098 Uiso 1 1 calc R U . . .
H19C H 0.291121 0.644678 0.511875 0.098 Uiso 1 1 calc R U . . .
C20 C 0.2241(4) 0.6272(3) 0.38618(14) 0.0605(10) Uani 1 1 d . . . . .
H20A H 0.168904 0.705467 0.375157 0.091 Uiso 1 1 calc R U . . .
H20B H 0.192133 0.579156 0.369679 0.091 Uiso 1 1 calc R U . . .
H20C H 0.310335 0.613887 0.375186 0.091 Uiso 1 1 calc R U . . .
C21 C 0.3800(3) 0.4161(3) 0.44197(12) 0.0416(7) Uani 1 1 d . . . . .
H21 H 0.394342 0.446659 0.407921 0.050 Uiso 1 1 calc R U . . .
C22 C 0.4615(3) 0.3036(3) 0.46042(11) 0.0387(7) Uani 1 1 d . . . . .
C23 C 0.5613(3) 0.2495(3) 0.42844(12) 0.0410(7) Uani 1 1 d . . . . .
H23 H 0.564157 0.284719 0.393798 0.049 Uiso 1 1 calc R U . . .
C24 C 0.6539(3) 0.1480(3) 0.44595(11) 0.0389(7) Uani 1 1 d . . . . .
C25 C 0.6425(3) 0.0978(3) 0.49688(12) 0.0392(7) Uani 1 1 d . . . . .
H25 H 0.705720 0.026518 0.509355 0.047 Uiso 1 1 calc R U . . .
C28 C 0.5438(3) 0.0841(3) 0.58522(13) 0.0465(8) Uani 1 1 d . . . . .
C27 C 0.4524(3) 0.2534(3) 0.51243(11) 0.0353(7) Uani 1 1 d . . . . .
C26 C 0.5460(3) 0.1447(3) 0.53002(11) 0.0379(7) Uani 1 1 d . . . . .
C29 C 0.6367(4) -0.0384(4) 0.59150(17) 0.0776(14) Uani 1 1 d . . . . .
H29A H 0.625381 -0.076855 0.625482 0.116 Uiso 1 1 calc R U . . .
H29B H 0.723825 -0.042154 0.590298 0.116 Uiso 1 1 calc R U . . .
H29C H 0.620359 -0.074327 0.562740 0.116 Uiso 1 1 calc R U . . .
C30 C 0.5810(4) 0.1436(4) 0.62572(13) 0.0579(10) Uani 1 1 d . . . . .
H30A H 0.578312 0.107170 0.661450 0.087 Uiso 1 1 calc R U . . .
H30B H 0.521585 0.221778 0.622002 0.087 Uiso 1 1 calc R U . . .
H30C H 0.667035 0.140048 0.619640 0.087 Uiso 1 1 calc R U . . .
C32 C 0.7661(3) 0.0953(3) 0.41423(12) 0.0399(7) Uani 1 1 d . . . . .
C31 C 0.4128(4) 0.0824(3) 0.59559(14) 0.0535(9) Uani 1 1 d . . . . .
H31A H 0.414710 0.040840 0.630572 0.080 Uiso 1 1 calc R U . . .
H31B H 0.389603 0.046165 0.568575 0.080 Uiso 1 1 calc R U . . .
H31C H 0.350183 0.158967 0.594272 0.080 Uiso 1 1 calc R U . . .
C33 C 0.8858(3) 0.0371(3) 0.43819(13) 0.0524(9) Uani 1 1 d . . . . .
H33 H 0.896625 0.028272 0.475558 0.063 Uiso 1 1 calc R U . . .
C34 C 0.9897(3) -0.0083(4) 0.40811(13) 0.0577(10) Uani 1 1 d . . . . .
H34 H 1.071038 -0.048590 0.425092 0.069 Uiso 1 1 calc R U . . .
C35 C 0.9764(3) 0.0044(3) 0.35375(13) 0.0499(9) Uani 1 1 d . . . . .
H35 H 1.048873 -0.025568 0.333537 0.060 Uiso 1 1 calc R U . . .
C36 C 0.8572(3) 0.0611(3) 0.32841(11) 0.0388(7) Uani 1 1 d . . . . .
C37 C 0.7540(3) 0.1060(3) 0.35923(12) 0.0393(7) Uani 1 1 d . . . . .
H37 H 0.672447 0.145448 0.342308 0.047 Uiso 1 1 calc R U . . .
C38 C 0.7936(3) 0.1100(3) 0.15771(11) 0.0398(7) Uani 1 1 d . . . . .
C39 C 0.7039(3) 0.0882(3) 0.19256(11) 0.0382(7) Uani 1 1 d . . . . .
C40 C 0.7306(3) 0.0729(3) 0.24631(11) 0.0395(7) Uani 1 1 d . . . . .
H40 H 0.669951 0.060781 0.269102 0.047 Uiso 1 1 calc R U . . .
C44 C 0.5817(3) 0.0843(3) 0.17022(12) 0.0439(8) Uani 1 1 d . . . . .
C43 C 0.9076(3) 0.1053(3) 0.18124(12) 0.0437(8) Uani 1 1 d . . . . .
C42 C 0.9282(3) 0.0884(3) 0.23650(12) 0.0436(8) Uani 1 1 d . . . . .
H42 H 1.005043 0.086881 0.250959 0.052 Uiso 1 1 calc R U . . .
C41 C 0.8399(3) 0.0740(3) 0.26989(12) 0.0390(7) Uani 1 1 d . . . . .
C45 C 0.4994(3) 0.2000(4) 0.14248(15) 0.0571(9) Uani 1 1 d . . . . .
H45A H 0.419887 0.199334 0.129048 0.086 Uiso 1 1 calc R U . . .
H45B H 0.544501 0.220968 0.112974 0.086 Uiso 1 1 calc R U . . .
H45C H 0.480898 0.254034 0.167576 0.086 Uiso 1 1 calc R U . . .
C47 C 0.5066(3) 0.0506(4) 0.21423(14) 0.0553(10) Uani 1 1 d . . . . .
H47A H 0.430487 0.047112 0.198731 0.083 Uiso 1 1 calc R U . . .
H47B H 0.481789 0.105772 0.238887 0.083 Uiso 1 1 calc R U . . .
H47C H 0.559422 -0.022779 0.233197 0.083 Uiso 1 1 calc R U . . .
C46 C 0.6125(3) -0.0018(4) 0.13199(14) 0.0532(9) Uani 1 1 d . . . . .
H46A H 0.533725 -0.004433 0.118929 0.080 Uiso 1 1 calc R U . . .
H46B H 0.666780 -0.075312 0.150342 0.080 Uiso 1 1 calc R U . . .
H46C H 0.656817 0.019138 0.102162 0.080 Uiso 1 1 calc R U . . .
C48 C 1.0037(3) 0.1208(3) 0.14951(13) 0.0509(9) Uani 1 1 d . . . . .
H48 H 1.075403 0.121052 0.167800 0.061 Uiso 1 1 calc R U . . .
C49 C 1.1113(4) 0.1542(4) 0.07241(14) 0.0609(10) Uani 1 1 d . . . . .
C50 C 1.2384(4) 0.0865(5) 0.10155(16) 0.0885(17) Uani 1 1 d . . . . .
H50A H 1.306906 0.084488 0.077923 0.133 Uiso 1 1 calc R U . . .
H50B H 1.244683 0.010389 0.113102 0.133 Uiso 1 1 calc R U . . .
H50C H 1.245624 0.121138 0.132440 0.133 Uiso 1 1 calc R U . . .
C52 C 1.1137(3) 0.1158(4) 0.01898(13) 0.0541(9) Uani 1 1 d . . . . .
H52A H 1.159072 0.150432 -0.005823 0.065 Uiso 1 1 calc R U . . .
H52B H 1.158980 0.033851 0.022303 0.065 Uiso 1 1 calc R U . . .
C51 C 1.0787(5) 0.2789(5) 0.06647(19) 0.0881(15) Uani 1 1 d . . . . .
H51A H 1.147265 0.295385 0.049154 0.132 Uiso 1 1 calc R U . . .
H51B H 1.068052 0.303461 0.101451 0.132 Uiso 1 1 calc R U . . .
H51C H 0.999652 0.318407 0.044992 0.132 Uiso 1 1 calc R U . . .
C53 C 0.9605(3) 0.1571(3) -0.05227(12) 0.0446(8) Uani 1 1 d . . . . .
C54 C 1.0696(4) 0.1375(4) -0.08872(14) 0.0640(11) Uani 1 1 d . . . . .
H54A H 1.056240 0.101731 -0.118182 0.096 Uiso 1 1 calc R U . . .
H54B H 1.149011 0.088984 -0.069113 0.096 Uiso 1 1 calc R U . . .
H54C H 1.074133 0.208987 -0.102488 0.096 Uiso 1 1 calc DR U . . .
C55 C 0.8343(3) 0.1869(3) -0.07514(12) 0.0476(8) Uani 1 1 d . . . . .
C56 C 0.8153(3) 0.2074(4) -0.13107(13) 0.0547(9) Uani 1 1 d . . . . .
H56 H 0.886636 0.199091 -0.151944 0.066 Uiso 1 1 calc R U . . .
C57 C 0.7002(4) 0.2382(4) -0.15616(13) 0.0579(10) Uani 1 1 d . . . . .
C58 C 0.5968(3) 0.2511(4) -0.12388(13) 0.0575(10) Uani 1 1 d . . . . .
H58 H 0.515411 0.273258 -0.140686 0.069 Uiso 1 1 calc R U . . .
C59 C 0.6057(3) 0.2338(4) -0.06956(13) 0.0539(9) Uani 1 1 d . . . . .
C60 C 0.7292(3) 0.1972(3) -0.04373(12) 0.0455(8) Uani 1 1 d . . . . .
C61 C 0.4863(3) 0.2537(4) -0.03699(14) 0.0644(11) Uani 1 1 d . . . . .
C62 C 0.4740(4) 0.3409(5) -0.00073(19) 0.0852(14) Uani 1 1 d . . . . .
H62A H 0.395130 0.357638 0.018013 0.128 Uiso 1 1 calc R U . . .
H62B H 0.472856 0.409107 -0.021921 0.128 Uiso 1 1 calc R U . . .
H62C H 0.546260 0.311742 0.024952 0.128 Uiso 1 1 calc R U . . .
C63 C 0.4966(4) 0.1448(5) -0.00536(16) 0.0761(13) Uani 1 1 d . . . . .
H63A H 0.421657 0.157283 0.015721 0.114 Uiso 1 1 calc R U . . .
H63B H 0.572853 0.115370 0.018162 0.114 Uiso 1 1 calc R U . . .
H63C H 0.502081 0.091033 -0.029460 0.114 Uiso 1 1 calc R U . . .
C64 C 0.3651(4) 0.2952(6) -0.07303(18) 0.0933(17) Uani 1 1 d . . . . .
H64A H 0.291384 0.307035 -0.051248 0.140 Uiso 1 1 calc R U . . .
H64B H 0.371592 0.239440 -0.096102 0.140 Uiso 1 1 calc R U . . .
H64C H 0.355433 0.365627 -0.094660 0.140 Uiso 1 1 calc R U . . .
C65 C 0.6820(4) 0.2578(5) -0.21654(14) 0.0743(12) Uani 1 1 d . . . . .
C69 C 0.5786(11) 0.4796(8) 0.3498(5) 0.285(8) Uani 1 1 d D U . . .
H69A H 0.504250 0.470295 0.336137 0.427 Uiso 1 1 calc R U . . .
H69B H 0.566914 0.558095 0.342247 0.427 Uiso 1 1 calc R U . . .
H69C H 0.589101 0.456157 0.388094 0.427 Uiso 1 1 calc R U . . .
C70 C 0.6916(9) 0.4111(8) 0.3244(5) 0.237(6) Uani 1 1 d D U . . .
C71 C 0.8175(19) 0.455(3) -0.0834(10) 0.259(12) Uani 0.5 1 d D U P . .
C72 C 0.9545(17) 0.4242(18) -0.0875(10) 0.221(9) Uani 0.5 1 d D U P . .
H72A H 0.972273 0.491776 -0.094796 0.331 Uiso 0.5 1 calc R U P . .
H72B H 0.984320 0.379220 -0.116328 0.331 Uiso 0.5 1 calc DR U P . .
H72C H 0.998353 0.380824 -0.054219 0.331 Uiso 0.5 1 calc R U P . .
C73 C 0.7650(13) 0.4171(17) 0.1645(7) 0.185(8) Uani 0.5 1 d D U P . .
C74 C 0.6569(16) 0.4026(18) 0.1418(9) 0.229(10) Uani 0.5 1 d D U P . .
H74A H 0.672303 0.389252 0.105013 0.344 Uiso 0.5 1 calc R U P . .
H74B H 0.580221 0.470001 0.142957 0.344 Uiso 0.5 1 calc R U P . .
H74C H 0.645619 0.338664 0.162133 0.344 Uiso 0.5 1 calc R U P . .
C66 C 0.7791(14) 0.1629(14) -0.2411(4) 0.090(5) Uani 0.413(10) 1 d . . P A 1
H66A H 0.772166 0.181873 -0.279662 0.136 Uiso 0.413(10) 1 calc R U P A 1
H66B H 0.763526 0.094755 -0.231319 0.136 Uiso 0.413(10) 1 calc R U P A 1
H66C H 0.864439 0.150784 -0.228238 0.136 Uiso 0.413(10) 1 calc R U P A 1
C67 C 0.7159(13) 0.3618(12) -0.2353(4) 0.083(4) Uani 0.413(10) 1 d . . P A 1
H67A H 0.698502 0.383186 -0.273465 0.124 Uiso 0.413(10) 1 calc R U P A 1
H67B H 0.805962 0.342649 -0.227012 0.124 Uiso 0.413(10) 1 calc R U P A 1
H67C H 0.664448 0.424230 -0.216921 0.124 Uiso 0.413(10) 1 calc R U P A 1
C68 C 0.5581(11) 0.2799(13) -0.2377(3) 0.070(4) Uani 0.413(10) 1 d . . P A 1
H68A H 0.555666 0.298076 -0.276266 0.105 Uiso 0.413(10) 1 calc R U P A 1
H68B H 0.495752 0.342995 -0.222864 0.105 Uiso 0.413(10) 1 calc R U P A 1
H68C H 0.538119 0.213850 -0.228643 0.105 Uiso 0.413(10) 1 calc R U P A 1
C66A C 0.8043(10) 0.2413(14) -0.2438(3) 0.105(4) Uani 0.587(10) 1 d . U P A 2
H66D H 0.787195 0.258112 -0.282152 0.158 Uiso 0.587(10) 1 calc R U P A 2
H66E H 0.864131 0.163800 -0.234710 0.158 Uiso 0.587(10) 1 calc R U P A 2
H66F H 0.840836 0.291306 -0.232252 0.158 Uiso 0.587(10) 1 calc R U P A 2
C67A C 0.5800(10) 0.3687(13) -0.2349(4) 0.124(5) Uani 0.587(10) 1 d . . P A 2
H67D H 0.562252 0.375384 -0.272916 0.186 Uiso 0.587(10) 1 calc R U P A 2
H67E H 0.607614 0.427720 -0.227893 0.186 Uiso 0.587(10) 1 calc R U P A 2
H67F H 0.502994 0.376028 -0.215945 0.186 Uiso 0.587(10) 1 calc R U P A 2
C68A C 0.6406(13) 0.1600(13) -0.2302(3) 0.122(4) Uani 0.587(10) 1 d . U P A 2
H68D H 0.627877 0.166368 -0.268518 0.183 Uiso 0.587(10) 1 calc R U P A 2
H68E H 0.561381 0.166716 -0.213156 0.183 Uiso 0.587(10) 1 calc R U P A 2
H68F H 0.707185 0.087410 -0.217115 0.183 Uiso 0.587(10) 1 calc R U P A 2

loop_
_atom_site_aniso_label
_atom_site_aniso_U_11
_atom_site_aniso_U_22
_atom_site_aniso_U_33
_atom_site_aniso_U_23
_atom_site_aniso_U_13
_atom_site_aniso_U_12
Ni1 0.0379(3) 0.0427(3) 0.0278(3) -0.0052(2) 0.0031(2) -0.0149(2)
C1 0.0375(16) 0.0419(18) 0.0377(16) -0.0114(13) 0.0053(13) -0.0153(14)
Ni2 0.0356(3) 0.0761(4) 0.0251(3) -0.0067(2) 0.0042(2) -0.0300(3)
C2 0.0436(17) 0.0499(19) 0.0367(17) -0.0067(14) 0.0058(13) -0.0200(15)
O1 0.0453(12) 0.0389(12) 0.0361(12) -0.0064(9) 0.0102(9) -0.0104(10)
O2 0.0409(12) 0.0501(13) 0.0270(10) -0.0064(9) 0.0051(9) -0.0139(10)
O3 0.0385(12) 0.0792(17) 0.0258(11) -0.0060(10) 0.0033(9) -0.0313(11)
C3 0.0463(19) 0.062(2) 0.0394(18) -0.0107(15) 0.0111(14) -0.0207(16)
O4 0.0380(12) 0.0913(19) 0.0270(11) -0.0030(11) 0.0019(9) -0.0304(12)
C4 0.051(2) 0.055(2) 0.049(2) -0.0133(16) 0.0120(15) -0.0163(16)
N1 0.0440(14) 0.0426(15) 0.0323(13) -0.0050(11) -0.0007(11) -0.0177(12)
N2 0.0399(14) 0.0410(15) 0.0315(13) -0.0042(11) -0.0012(11) -0.0170(11)
N3 0.0379(14) 0.084(2) 0.0328(14) -0.0036(13) 0.0022(11) -0.0372(15)
N4 0.0369(14) 0.0686(19) 0.0334(14) -0.0041(12) 0.0025(11) -0.0288(13)
N5 0.206(9) 0.270(11) 0.370(14) -0.090(10) 0.104(9) -0.142(8)
C5 0.053(2) 0.046(2) 0.048(2) -0.0097(15) 0.0070(15) -0.0092(16)
N6 0.263(14) 0.243(17) 0.265(17) -0.073(14) 0.048(13) -0.077(13)
C6 0.0423(17) 0.0471(19) 0.0388(17) -0.0075(14) 0.0026(13) -0.0135(15)
C7 0.0444(18) 0.055(2) 0.0392(18) -0.0034(15) 0.0085(14) -0.0115(16)
N7 0.241(16) 0.255(17) 0.295(18) -0.047(14) -0.059(13) -0.113(13)
C8 0.053(2) 0.050(2) 0.063(2) -0.0021(17) 0.0094(17) -0.0174(17)
C10 0.073(3) 0.078(3) 0.048(2) 0.009(2) 0.015(2) -0.007(2)
C9 0.050(2) 0.071(3) 0.049(2) -0.0032(18) -0.0014(16) -0.0153(18)
C11 0.058(2) 0.067(3) 0.058(2) -0.0215(19) 0.0176(18) -0.0124(19)
C12 0.099(4) 0.100(4) 0.064(3) -0.021(3) 0.037(3) 0.001(3)
C13 0.060(2) 0.081(3) 0.096(3) -0.049(3) 0.018(2) -0.023(2)
C15 0.0444(17) 0.0431(19) 0.0398(17) -0.0082(14) 0.0007(13) -0.0173(14)
C14 0.052(2) 0.094(3) 0.095(3) -0.041(3) 0.026(2) -0.026(2)
C16 0.052(2) 0.047(2) 0.052(2) -0.0046(16) 0.0005(16) -0.0065(16)
C17 0.0484(18) 0.0452(19) 0.0354(17) -0.0004(14) -0.0007(13) -0.0167(15)
C18 0.0513(19) 0.0472(19) 0.0342(17) 0.0007(14) -0.0018(14) -0.0202(15)
C19 0.075(3) 0.067(3) 0.067(3) 0.000(2) -0.008(2) -0.044(2)
C20 0.060(2) 0.066(3) 0.042(2) 0.0094(17) 0.0031(16) -0.0149(19)
C21 0.0444(18) 0.053(2) 0.0289(16) -0.0033(14) 0.0012(13) -0.0209(15)
C22 0.0379(16) 0.0527(19) 0.0264(15) -0.0076(13) 0.0007(12) -0.0178(14)
C23 0.0472(18) 0.057(2) 0.0227(15) -0.0079(13) 0.0041(13) -0.0232(15)
C24 0.0389(16) 0.056(2) 0.0271(15) -0.0133(13) 0.0039(12) -0.0218(15)
C25 0.0393(16) 0.0480(19) 0.0315(16) -0.0097(13) 0.0004(12) -0.0170(14)
C28 0.0465(18) 0.051(2) 0.0350(17) -0.0026(14) 0.0108(14) -0.0120(15)
C27 0.0352(15) 0.0465(18) 0.0261(15) -0.0082(12) 0.0016(12) -0.0171(13)
C26 0.0406(16) 0.0504(19) 0.0275(15) -0.0111(13) 0.0059(12) -0.0213(14)
C29 0.080(3) 0.059(3) 0.062(3) 0.013(2) 0.031(2) 0.001(2)
C30 0.052(2) 0.090(3) 0.0287(17) -0.0031(17) 0.0007(15) -0.026(2)
C32 0.0407(16) 0.056(2) 0.0273(15) -0.0092(13) 0.0032(12) -0.0219(15)
C31 0.060(2) 0.058(2) 0.047(2) -0.0060(16) 0.0158(16) -0.0284(18)
C33 0.0441(18) 0.084(3) 0.0267(16) -0.0147(16) 0.0028(13) -0.0207(18)
C34 0.0383(18) 0.094(3) 0.0340(18) -0.0112(18) -0.0010(14) -0.0173(18)
C35 0.0393(17) 0.076(3) 0.0348(17) -0.0148(16) 0.0061(13) -0.0207(17)
C36 0.0408(17) 0.055(2) 0.0269(15) -0.0102(13) 0.0033(12) -0.0243(15)
C37 0.0371(16) 0.055(2) 0.0294(15) -0.0100(13) 0.0038(12) -0.0200(14)
C38 0.0360(16) 0.063(2) 0.0249(15) -0.0110(14) 0.0037(12) -0.0231(15)
C39 0.0321(15) 0.056(2) 0.0285(15) -0.0104(13) 0.0065(12) -0.0187(14)
C40 0.0363(16) 0.056(2) 0.0293(15) -0.0100(14) 0.0089(12) -0.0208(15)
C44 0.0320(16) 0.070(2) 0.0323(16) -0.0098(15) 0.0053(12) -0.0221(15)
C43 0.0415(17) 0.069(2) 0.0287(16) -0.0103(14) 0.0057(13) -0.0291(16)
C42 0.0384(17) 0.072(2) 0.0291(16) -0.0109(15) 0.0001(12) -0.0294(16)
C41 0.0388(16) 0.053(2) 0.0283(15) -0.0122(13) 0.0055(12) -0.0192(14)
C45 0.0376(18) 0.082(3) 0.048(2) -0.0077(18) 0.0017(15) -0.0205(18)
C47 0.0387(18) 0.097(3) 0.0397(19) -0.0131(18) 0.0093(14) -0.0354(19)
C46 0.0430(18) 0.086(3) 0.0410(19) -0.0205(18) 0.0033(14) -0.0327(18)
C48 0.0446(19) 0.090(3) 0.0315(17) -0.0105(16) 0.0020(13) -0.0405(19)
C49 0.052(2) 0.114(3) 0.0389(19) -0.0068(19) 0.0059(15) -0.057(2)
C50 0.048(2) 0.187(5) 0.043(2) 0.001(3) 0.0005(17) -0.065(3)
C52 0.0360(17) 0.095(3) 0.0375(18) -0.0017(17) 0.0036(13) -0.0350(19)
C51 0.111(4) 0.131(4) 0.068(3) -0.029(3) 0.029(3) -0.092(3)
C53 0.0427(17) 0.064(2) 0.0307(16) -0.0057(14) 0.0072(13) -0.0245(16)
C54 0.049(2) 0.110(3) 0.0378(19) -0.013(2) 0.0114(16) -0.036(2)
C55 0.0422(17) 0.077(3) 0.0305(16) -0.0090(15) 0.0033(13) -0.0306(17)
C56 0.053(2) 0.092(3) 0.0279(16) -0.0032(17) 0.0047(14) -0.040(2)
C57 0.060(2) 0.092(3) 0.0309(17) 0.0005(17) -0.0015(15) -0.042(2)
C58 0.048(2) 0.092(3) 0.0348(18) 0.0029(18) -0.0061(15) -0.033(2)
C59 0.0464(19) 0.087(3) 0.0347(17) -0.0036(17) -0.0002(14) -0.0340(19)
C60 0.0423(17) 0.070(2) 0.0284(16) -0.0034(15) 0.0013(13) -0.0274(17)
C61 0.044(2) 0.110(3) 0.040(2) -0.0030(19) 0.0005(15) -0.033(2)
C62 0.061(3) 0.117(4) 0.065(3) -0.019(3) 0.010(2) -0.020(3)
C63 0.057(2) 0.133(4) 0.049(2) 0.007(2) 0.0072(18) -0.055(3)
C64 0.048(2) 0.168(5) 0.059(3) 0.001(3) -0.0036(19) -0.041(3)
C65 0.076(3) 0.129(4) 0.0290(19) 0.000(2) -0.0009(17) -0.055(3)
C69 0.292(13) 0.200(10) 0.322(14) 0.111(9) 0.099(10) -0.100(8)
C70 0.229(8) 0.205(8) 0.272(9) 0.073(6) 0.071(7) -0.113(7)
C71 0.273(13) 0.243(15) 0.264(16) -0.034(10) 0.012(10) -0.105(10)
C72 0.271(14) 0.155(14) 0.246(18) -0.002(13) -0.030(14) -0.100(13)
C73 0.185(11) 0.178(11) 0.196(12) -0.014(8) -0.002(8) -0.077(8)
C74 0.247(17) 0.200(16) 0.272(19) -0.015(14) -0.034(13) -0.127(14)
C66 0.093(8) 0.123(10) 0.033(5) -0.012(6) -0.011(5) -0.016(7)
C67 0.103(9) 0.127(9) 0.032(5) 0.012(5) 0.001(5) -0.068(8)
C68 0.074(6) 0.115(11) 0.024(4) 0.002(5) -0.009(4) -0.045(6)
C66A 0.099(6) 0.182(12) 0.041(4) -0.002(6) 0.012(4) -0.067(7)
C67A 0.094(7) 0.184(10) 0.070(6) 0.053(7) -0.023(5) -0.051(6)
C68A 0.157(10) 0.201(10) 0.048(5) -0.023(6) -0.005(5) -0.112(9)

loop_
_atom_type_symbol
_atom_type_description
_atom_type_scat_dispersion_real
_atom_type_scat_dispersion_imag
_atom_type_scat_source
C C 0.0181 0.0091 'International Tables Vol C Tables 4.2.6.8 and 6.1.1.4'
H H 0.0000 0.0000 'International Tables Vol C Tables 4.2.6.8 and 6.1.1.4'
N N 0.0311 0.0180 'International Tables Vol C Tables 4.2.6.8 and 6.1.1.4'
Ni Ni -3.0029 0.5091 'International Tables Vol C Tables 4.2.6.8 and 6.1.1.4'
O O 0.0492 0.0322 'International Tables Vol C Tables 4.2.6.8 and 6.1.1.4'

loop_
_geom_angle_atom_site_label_1
_geom_angle_atom_site_label_2
_geom_angle_atom_site_label_3
_geom_angle
O1 Ni1 N2 177.94(10)
O1 Ni1 O2 86.30(9)
N2 Ni1 O2 93.12(10)
O1 Ni1 N1 93.12(10)
N2 Ni1 N1 87.43(11)
O2 Ni1 N1 179.01(11)
O1 C1 C6 122.6(3)
O1 C1 C2 119.2(3)
C6 C1 C2 118.2(3)
O4 Ni2 N3 175.55(13)
O4 Ni2 N4 93.82(10)
N3 Ni2 N4 87.34(11)
O4 Ni2 O3 85.71(9)
N3 Ni2 O3 93.58(10)
N4 Ni2 O3 174.00(12)
C3 C2 C1 118.4(3)
C3 C2 C7 121.1(3)
C1 C2 C7 120.5(3)
C1 O1 Ni1 128.8(2)
C27 O2 Ni1 129.60(19)
C38 O3 Ni2 129.33(19)
C2 C3 C4 124.4(3)
C2 C3 H3 117.8
C4 C3 H3 117.8
C60 O4 Ni2 128.47(19)
C5 C4 C3 116.4(3)
C5 C4 C11 121.2(3)
C3 C4 C11 122.4(3)
C15 N1 C17 119.6(3)
C15 N1 Ni1 128.9(2)
C17 N1 Ni1 111.3(2)
C21 N2 C18 119.7(3)
C21 N2 Ni1 127.0(2)
C18 N2 Ni1 113.13(19)
C48 N3 C49 119.5(3)
C48 N3 Ni2 126.4(2)
C49 N3 Ni2 113.7(2)
C53 N4 C52 118.8(3)
C53 N4 Ni2 128.8(2)
C52 N4 Ni2 111.5(2)
C4 C5 C6 123.3(3)
C4 C5 H5 118.4
C6 C5 H5 118.4
C5 C6 C1 119.2(3)
C5 C6 C15 119.2(3)
C1 C6 C15 121.6(3)
C2 C7 C9 109.9(3)
C2 C7 C8 109.5(3)
C9 C7 C8 111.4(3)
C2 C7 C10 112.6(3)
C9 C7 C10 107.0(3)
C8 C7 C10 106.4(3)
C7 C8 H8A 109.5
C7 C8 H8B 109.5
H8A C8 H8B 109.5
C7 C8 H8C 109.5
H8A C8 H8C 109.5
H8B C8 H8C 109.5
C7 C10 H10A 109.5
C7 C10 H10B 109.5
H10A C10 H10B 109.5
C7 C10 H10C 109.5
H10A C10 H10C 109.5
H10B C10 H10C 109.5
C7 C9 H9A 109.5
C7 C9 H9B 109.5
H9A C9 H9B 109.5
C7 C9 H9C 109.5
H9A C9 H9C 109.5
H9B C9 H9C 109.5
C13 C11 C12 108.1(4)
C13 C11 C4 109.1(3)
C12 C11 C4 112.7(3)
C13 C11 C14 110.1(4)
C12 C11 C14 108.4(4)
C4 C11 C14 108.4(3)
C11 C12 H12A 109.5
C11 C12 H12B 109.5
H12A C12 H12B 109.5
C11 C12 H12C 109.5
H12A C12 H12C 109.5
H12B C12 H12C 109.5
C11 C13 H13A 109.5
C11 C13 H13B 109.5
H13A C13 H13B 109.5
C11 C13 H13C 109.5
H13A C13 H13C 109.5
H13B C13 H13C 109.5
N1 C15 C6 122.0(3)
N1 C15 C16 119.4(3)
C6 C15 C16 118.6(3)
C11 C14 H14A 109.5
C11 C14 H14B 109.5
H14A C14 H14B 109.5
C11 C14 H14C 109.5
H14A C14 H14C 109.5
H14B C14 H14C 109.5
C15 C16 H16A 109.5
C15 C16 H16B 109.5
H16A C16 H16B 109.5
C15 C16 H16C 109.5
H16A C16 H16C 109.5
H16B C16 H16C 109.5
N1 C17 C18 109.2(3)
N1 C17 H17A 109.8
C18 C17 H17A 109.8
N1 C17 H17B 109.8
C18 C17 H17B 109.8
H17A C17 H17B 108.3
N2 C18 C17 104.6(2)
N2 C18 C20 114.4(3)
C17 C18 C20 109.6(3)
N2 C18 C19 106.3(3)
C17 C18 C19 110.8(3)
C20 C18 C19 110.9(3)
C18 C19 H19A 109.5
C18 C19 H19B 109.5
H19A C19 H19B 109.5
C18 C19 H19C 109.5
H19A C19 H19C 109.5
H19B C19 H19C 109.5
C18 C20 H20A 109.5
C18 C20 H20B 109.5
H20A C20 H20B 109.5
C18 C20 H20C 109.5
H20A C20 H20C 109.5
H20B C20 H20C 109.5
N2 C21 C22 126.2(3)
N2 C21 H21 116.9
C22 C21 H21 116.9
C23 C22 C27 121.1(3)
C23 C22 C21 117.6(3)
C27 C22 C21 120.7(3)
C24 C23 C22 121.7(3)
C24 C23 H23 119.2
C22 C23 H23 119.2
C23 C24 C25 116.8(3)
C23 C24 C32 121.8(3)
C25 C24 C32 121.3(3)
C26 C25 C24 124.7(3)
C26 C25 H25 117.6
C24 C25 H25 117.6
C31 C28 C30 110.8(3)
C31 C28 C26 111.1(3)
C30 C28 C26 108.1(3)
C31 C28 C29 106.0(3)
C30 C28 C29 109.2(3)
C26 C28 C29 111.7(3)
O2 C27 C22 122.2(3)
O2 C27 C26 120.4(3)
C22 C27 C26 117.3(3)
C25 C26 C27 118.3(3)
C25 C26 C28 120.6(3)
C27 C26 C28 121.1(3)
C28 C29 H29A 109.5
C28 C29 H29B 109.5
H29A C29 H29B 109.5
C28 C29 H29C 109.5
H29A C29 H29C 109.5
H29B C29 H29C 109.5
C28 C30 H30A 109.5
C28 C30 H30B 109.5
H30A C30 H30B 109.5
C28 C30 H30C 109.5
H30A C30 H30C 109.5
H30B C30 H30C 109.5
C33 C32 C37 118.0(3)
C33 C32 C24 121.1(3)
C37 C32 C24 120.9(3)
C28 C31 H31A 109.5
C28 C31 H31B 109.5
H31A C31 H31B 109.5
C28 C31 H31C 109.5
H31A C31 H31C 109.5
H31B C31 H31C 109.5
C34 C33 C32 120.5(3)
C34 C33 H33 119.7
C32 C33 H33 119.7
C35 C34 C33 120.8(3)
C35 C34 H34 119.6
C33 C34 H34 119.6
C34 C35 C36 120.2(3)
C34 C35 H35 119.9
C36 C35 H35 119.9
C37 C36 C35 118.2(3)
C37 C36 C41 120.5(3)
C35 C36 C41 121.3(3)
C36 C37 C32 122.3(3)
C36 C37 H37 118.8
C32 C37 H37 118.8
O3 C38 C43 122.4(3)
O3 C38 C39 120.4(3)
C43 C38 C39 117.2(3)
C40 C39 C38 117.7(3)
C40 C39 C44 121.6(3)
C38 C39 C44 120.7(3)
C39 C40 C41 125.3(3)
C39 C40 H40 117.4
C41 C40 H40 117.4
C45 C44 C46 110.7(3)
C45 C44 C47 108.6(3)
C46 C44 C47 107.0(3)
C45 C44 C39 108.6(3)
C46 C44 C39 110.7(3)
C47 C44 C39 111.4(3)
C42 C43 C38 121.4(3)
C42 C43 C48 117.8(3)
C38 C43 C48 120.8(3)
C41 C42 C43 121.5(3)
C41 C42 H42 119.3
C43 C42 H42 119.3
C42 C41 C40 116.7(3)
C42 C41 C36 122.4(3)
C40 C41 C36 121.0(3)
C44 C45 H45A 109.5
C44 C45 H45B 109.5
H45A C45 H45B 109.5
C44 C45 H45C 109.5
H45A C45 H45C 109.5
H45B C45 H45C 109.5
C44 C47 H47A 109.5
C44 C47 H47B 109.5
H47A C47 H47B 109.5
C44 C47 H47C 109.5
H47A C47 H47C 109.5
H47B C47 H47C 109.5
C44 C46 H46A 109.5
C44 C46 H46B 109.5
H46A C46 H46B 109.5
C44 C46 H46C 109.5
H46A C46 H46C 109.5
H46B C46 H46C 109.5
N3 C48 C43 127.0(3)
N3 C48 H48 116.5
C43 C48 H48 116.5
N3 C49 C52 104.8(3)
N3 C49 C50 112.9(3)
C52 C49 C50 108.6(4)
N3 C49 C51 106.9(3)
C52 C49 C51 110.8(3)
C50 C49 C51 112.6(4)
C49 C50 H50A 109.5
C49 C50 H50B 109.5
H50A C50 H50B 109.5
C49 C50 H50C 109.5
H50A C50 H50C 109.5
H50B C50 H50C 109.5
N4 C52 C49 109.2(3)
N4 C52 H52A 109.8
C49 C52 H52A 109.8
N4 C52 H52B 109.8
C49 C52 H52B 109.8
H52A C52 H52B 108.3
C49 C51 H51A 109.5
C49 C51 H51B 109.5
H51A C51 H51B 109.5
C49 C51 H51C 109.5
H51A C51 H51C 109.5
H51B C51 H51C 109.5
N4 C53 C55 121.9(3)
N4 C53 C54 119.4(3)
C55 C53 C54 118.7(3)
C53 C54 H54A 109.5
C53 C54 H54B 109.5
H54A C54 H54B 109.5
C53 C54 H54C 109.5
H54A C54 H54C 109.5
H54B C54 H54C 109.5
C60 C55 C56 118.9(3)
C60 C55 C53 122.2(3)
C56 C55 C53 118.9(3)
C57 C56 C55 123.3(3)
C57 C56 H56 118.4
C55 C56 H56 118.4
C56 C57 C58 116.6(3)
C56 C57 C65 122.5(3)
C58 C57 C65 120.9(3)
C59 C58 C57 124.3(3)
C59 C58 H58 117.9
C57 C58 H58 117.9
C58 C59 C60 118.3(3)
C58 C59 C61 120.9(3)
C60 C59 C61 120.8(3)
O4 C60 C55 123.4(3)
O4 C60 C59 118.0(3)
C55 C60 C59 118.6(3)
C63 C61 C62 111.0(4)
C63 C61 C64 106.8(4)
C62 C61 C64 108.9(4)
C63 C61 C59 109.2(4)
C62 C61 C59 109.4(3)
C64 C61 C59 111.5(3)
C61 C62 H62A 109.5
C61 C62 H62B 109.5
H62A C62 H62B 109.5
C61 C62 H62C 109.5
H62A C62 H62C 109.5
H62B C62 H62C 109.5
C61 C63 H63A 109.5
C61 C63 H63B 109.5
H63A C63 H63B 109.5
C61 C63 H63C 109.5
H63A C63 H63C 109.5
H63B C63 H63C 109.5
C61 C64 H64A 109.5
C61 C64 H64B 109.5
H64A C64 H64B 109.5
C61 C64 H64C 109.5
H64A C64 H64C 109.5
H64B C64 H64C 109.5
C67A C65 C66A 112.3(8)
C68 C65 C66 109.5(8)
C68 C65 C57 116.7(5)
C67A C65 C57 110.9(6)
C66A C65 C57 112.5(5)
C66 C65 C57 111.3(6)
C68 C65 C67 108.5(8)
C66 C65 C67 104.8(10)
C57 C65 C67 105.3(5)
C67A C65 C68A 110.1(8)
C66A C65 C68A 106.2(8)
C57 C65 C68A 104.5(5)
C70 C69 H69A 109.5
C70 C69 H69B 109.5
H69A C69 H69B 109.5
C70 C69 H69C 109.5
H69A C69 H69C 109.5
H69B C69 H69C 109.5
N5 C70 C69 169.2(8)
N6 C71 C72 167(2)
C71 C72 H72A 109.5
C71 C72 H72B 109.5
H72A C72 H72B 109.5
C71 C72 H72C 109.5
H72A C72 H72C 109.5
H72B C72 H72C 109.5
N7 C73 C74 174.8(15)
C73 C74 H74A 109.5
C73 C74 H74B 109.5
H74A C74 H74B 109.5
C73 C74 H74C 109.5
H74A C74 H74C 109.5
H74B C74 H74C 109.5
C65 C66 H66A 109.5
C65 C66 H66B 109.5
H66A C66 H66B 109.5
C65 C66 H66C 109.5
H66A C66 H66C 109.5
H66B C66 H66C 109.5
C65 C67 H67A 109.5
C65 C67 H67B 109.5
H67A C67 H67B 109.5
C65 C67 H67C 109.5
H67A C67 H67C 109.5
H67B C67 H67C 109.5
C65 C68 H68A 109.5
C65 C68 H68B 109.5
H68A C68 H68B 109.5
C65 C68 H68C 109.5
H68A C68 H68C 109.5
H68B C68 H68C 109.5
C65 C66A H66D 109.5
C65 C66A H66E 109.5
H66D C66A H66E 109.5
C65 C66A H66F 109.5
H66D C66A H66F 109.5
H66E C66A H66F 109.5
C65 C67A H67D 109.5
C65 C67A H67E 109.5
H67D C67A H67E 109.5
C65 C67A H67F 109.5
H67D C67A H67F 109.5
H67E C67A H67F 109.5
C65 C68A H68D 109.5
C65 C68A H68E 109.5
H68D C68A H68E 109.5
C65 C68A H68F 109.5
H68D C68A H68F 109.5
H68E C68A H68F 109.5

loop_
_geom_bond_atom_site_label_1
_geom_bond_atom_site_label_2
_geom_bond_distance
Ni1 O1 1.832(2)
Ni1 N2 1.845(2)
Ni1 O2 1.854(2)
Ni1 N1 1.859(3)
C1 O1 1.311(4)
C1 C6 1.422(5)
C1 C2 1.433(4)
Ni2 O4 1.832(2)
Ni2 N3 1.851(3)
Ni2 N4 1.855(3)
Ni2 O3 1.859(2)
C2 C3 1.376(5)
C2 C7 1.531(5)
O2 C27 1.306(4)
O3 C38 1.306(4)
C3 C4 1.397(5)
C3 H3 0.9500
O4 C60 1.311(4)
C4 C5 1.369(5)
C4 C11 1.537(5)
N1 C15 1.306(4)
N1 C17 1.477(4)
N2 C21 1.286(4)
N2 C18 1.487(4)
N3 C48 1.280(4)
N3 C49 1.492(4)
N4 C53 1.304(4)
N4 C52 1.481(4)
N5 C70 1.1645(10)
C5 C6 1.405(5)
C5 H5 0.9500
N6 C71 1.170(5)
C6 C15 1.457(5)
C7 C9 1.531(5)
C7 C8 1.532(5)
C7 C10 1.536(5)
N7 C73 1.1608(10)
C8 H8A 0.9800
C8 H8B 0.9800
C8 H8C 0.9800
C10 H10A 0.9800
C10 H10B 0.9800
C10 H10C 0.9800
C9 H9A 0.9800
C9 H9B 0.9800
C9 H9C 0.9800
C11 C13 1.517(6)
C11 C12 1.519(6)
C11 C14 1.538(6)
C12 H12A 0.9800
C12 H12B 0.9800
C12 H12C 0.9800
C13 H13A 0.9800
C13 H13B 0.9800
C13 H13C 0.9800
C15 C16 1.515(5)
C14 H14A 0.9800
C14 H14B 0.9800
C14 H14C 0.9800
C16 H16A 0.9800
C16 H16B 0.9800
C16 H16C 0.9800
C17 C18 1.509(5)
C17 H17A 0.9900
C17 H17B 0.9900
C18 C20 1.528(5)
C18 C19 1.538(5)
C19 H19A 0.9800
C19 H19B 0.9800
C19 H19C 0.9800
C20 H20A 0.9800
C20 H20B 0.9800
C20 H20C 0.9800
C21 C22 1.426(5)
C21 H21 0.9500
C22 C23 1.409(4)
C22 C27 1.426(4)
C23 C24 1.364(5)
C23 H23 0.9500
C24 C25 1.409(4)
C24 C32 1.492(4)
C25 C26 1.382(4)
C25 H25 0.9500
C28 C31 1.530(5)
C28 C30 1.531(5)
C28 C26 1.532(4)
C28 C29 1.534(5)
C27 C26 1.430(5)
C29 H29A 0.9800
C29 H29B 0.9800
C29 H29C 0.9800
C30 H30A 0.9800
C30 H30B 0.9800
C30 H30C 0.9800
C32 C33 1.386(5)
C32 C37 1.397(4)
C31 H31A 0.9800
C31 H31B 0.9800
C31 H31C 0.9800
C33 C34 1.384(5)
C33 H33 0.9500
C34 C35 1.380(5)
C34 H34 0.9500
C35 C36 1.394(5)
C35 H35 0.9500
C36 C37 1.389(4)
C36 C41 1.489(4)
C37 H37 0.9500
C38 C43 1.419(4)
C38 C39 1.441(4)
C39 C40 1.381(4)
C39 C44 1.538(4)
C40 C41 1.400(4)
C40 H40 0.9500
C44 C45 1.523(5)
C44 C46 1.527(5)
C44 C47 1.533(4)
C43 C42 1.408(4)
C43 C48 1.423(4)
C42 C41 1.370(4)
C42 H42 0.9500
C45 H45A 0.9800
C45 H45B 0.9800
C45 H45C 0.9800
C47 H47A 0.9800
C47 H47B 0.9800
C47 H47C 0.9800
C46 H46A 0.9800
C46 H46B 0.9800
C46 H46C 0.9800
C48 H48 0.9500
C49 C52 1.512(5)
C49 C50 1.519(6)
C49 C51 1.520(7)
C50 H50A 0.9800
C50 H50B 0.9800
C50 H50C 0.9800
C52 H52A 0.9900
C52 H52B 0.9900
C51 H51A 0.9800
C51 H51B 0.9800
C51 H51C 0.9800
C53 C55 1.450(5)
C53 C54 1.513(4)
C54 H54A 0.9800
C54 H54B 0.9800
C54 H54C 0.9800
C55 C60 1.413(4)
C55 C56 1.422(5)
C56 C57 1.359(5)
C56 H56 0.9500
C57 C58 1.406(5)
C57 C65 1.533(5)
C58 C59 1.375(5)
C58 H58 0.9500
C59 C60 1.440(5)
C59 C61 1.547(5)
C61 C63 1.511(6)
C61 C62 1.530(7)
C61 C64 1.542(6)
C62 H62A 0.9800
C62 H62B 0.9800
C62 H62C 0.9800
C63 H63A 0.9800
C63 H63B 0.9800
C63 H63C 0.9800
C64 H64A 0.9800
C64 H64B 0.9800
C64 H64C 0.9800
C65 C68 1.430(11)
C65 C67A 1.490(13)
C65 C66A 1.511(10)
C65 C66 1.518(14)
C65 C67 1.576(13)
C65 C68A 1.609(13)
C69 C70 1.4630(10)
C69 H69A 0.9800
C69 H69B 0.9800
C69 H69C 0.9800
C71 C72 1.467(5)
C72 H72A 0.9800
C72 H72B 0.9800
C72 H72C 0.9800
C73 C74 1.4609(10)
C74 H74A 0.9800
C74 H74B 0.9800
C74 H74C 0.9800
C66 H66A 0.9800
C66 H66B 0.9800
C66 H66C 0.9800
C67 H67A 0.9800
C67 H67B 0.9800
C67 H67C 0.9800
C68 H68A 0.9800
C68 H68B 0.9800
C68 H68C 0.9800
C66A H66D 0.9800
C66A H66E 0.9800
C66A H66F 0.9800
C67A H67D 0.9800
C67A H67E 0.9800
C67A H67F 0.9800
C68A H68D 0.9800
C68A H68E 0.9800
C68A H68F 0.9800
